data_7714279
loop_
_publ_author_name
'Takao, Toshihiro'
'Shimogawa, Ryuichi'
'Fujita, Ryosuke'
'Egawa, Shu'

_publ_section_title
;
 Synthesis of Diruthenium \m-\h4-\a-Diimine Complex via Dehydrogenative
 Coupling of Cyclic Amines and Its Role in Dehydrogenative Oxidation of
 Pyrrolidine
;
_journal_name_full 'Dalton Transactions'
_journal_paper_doi 10.1039/D3DT03187J
_journal_year 2023
_chemical_formula_sum 'C43 H70 N2 O Ru2'
_chemical_formula_weight 833.15
_space_group_crystal_system monoclinic
_space_group_IT_number 14
_space_group_name_Hall '-P 2yn'
_space_group_name_H-M_alt 'P 1 21/n 1'
_atom_sites_solution_hydrogens mixed
_audit_creation_method SHELXL-2014/7
_audit_update_record
;
2023-09-21 deposited with the CCDC.	2023-10-19 downloaded from the CCDC.
;
_cell_angle_alpha 90
_cell_angle_beta 104.068(2)
_cell_angle_gamma 90
_cell_formula_units_Z 4
_cell_length_a 12.2704(5)
_cell_length_b 16.9468(7)
_cell_length_c 20.4301(9)
_cell_measurement_reflns_used 66595
_cell_measurement_temperature 123(2)
_cell_measurement_theta_max 27.477
_cell_measurement_theta_min 2.985
_cell_volume 4120.9(3)
_computing_cell_refinement 'RAPID AUTO (Rigaku, 2006)'
_computing_data_collection 'RAPID AUTO (Rigaku, 2006)'
_computing_data_reduction 'RAPID AUTO (Rigaku, 2006)'
_computing_molecular_graphics 'ORTEX (P.McArdle, 1995)'
_computing_publication_material 'SHELXL-2014/7 (Sheldrick, 2014)'
_computing_structure_refinement 'SHELXL-2014/7 (Sheldrick, 2014)'
_computing_structure_solution 'SHELXT-2014/5 (Sheldrick, 2014)'
_diffrn_ambient_temperature 123(2)
_diffrn_detector_area_resol_mean 10
_diffrn_measured_fraction_theta_full 0.998
_diffrn_measured_fraction_theta_max 0.998
_diffrn_measurement_device_type 'Rigaku R-AXIS RAPID Imaging Plate'
_diffrn_measurement_method \w
_diffrn_radiation_type MoK\a
_diffrn_radiation_wavelength 0.71069
_diffrn_reflns_av_R_equivalents 0.0736
_diffrn_reflns_av_unetI/netI 0.0477
_diffrn_reflns_Laue_measured_fraction_full 0.998
_diffrn_reflns_Laue_measured_fraction_max 0.998
_diffrn_reflns_limit_h_max 15
_diffrn_reflns_limit_h_min -15
_diffrn_reflns_limit_k_max 21
_diffrn_reflns_limit_k_min -22
_diffrn_reflns_limit_l_max 26
_diffrn_reflns_limit_l_min -26
_diffrn_reflns_number 65343
_diffrn_reflns_point_group_measured_fraction_full 0.998
_diffrn_reflns_point_group_measured_fraction_max 0.998
_diffrn_reflns_theta_full 25.240
_diffrn_reflns_theta_max 27.477
_diffrn_reflns_theta_min 2.985
_diffrn_source 'Rigaku Rotating Anode Ultrax18'
_exptl_absorpt_coefficient_mu 0.766
_exptl_absorpt_correction_T_max 1.0000
_exptl_absorpt_correction_T_min 0.7885
_exptl_absorpt_correction_type numerical
_exptl_absorpt_process_details 'NUMABS (Rigaku, 1999)'
_exptl_crystal_colour brown
_exptl_crystal_density_diffrn 1.343
_exptl_crystal_density_meas ?
_exptl_crystal_description platelet
_exptl_crystal_F_000 1752
_exptl_crystal_size_max 0.238
_exptl_crystal_size_mid 0.225
_exptl_crystal_size_min 0.097
_refine_diff_density_max 1.180
_refine_diff_density_min -0.954
_refine_diff_density_rms 0.085
_refine_ls_extinction_method none
_refine_ls_goodness_of_fit_ref 1.056
_refine_ls_hydrogen_treatment mixed
_refine_ls_matrix_type full
_refine_ls_number_parameters 487
_refine_ls_number_reflns 9419
_refine_ls_number_restraints 0
_refine_ls_restrained_S_all 1.056
_refine_ls_R_factor_all 0.0472
_refine_ls_R_factor_gt 0.0350
_refine_ls_shift/su_max 0.001
_refine_ls_shift/su_mean 0.000
_refine_ls_structure_factor_coef Fsqd
_refine_ls_weighting_details 'w=1/[\s^2^(Fo^2^)+(0.0398P)^2^+0.9039P] where P=(Fo^2^+2Fc^2^)/3'
_refine_ls_weighting_scheme calc
_refine_ls_wR_factor_gt 0.0818
_refine_ls_wR_factor_ref 0.0866
_reflns_Friedel_coverage 0.000
_reflns_number_gt 7627
_reflns_number_total 9419
_reflns_threshold_expression 'I > 2\s(I)'
_cod_data_source_file d3dt03187j5.cif
_cod_data_source_block 11
_cod_depositor_comments
;
The following automatic conversions were performed:

data item '_exptl_absorpt_correction_type' value 'Numerical' was
changed to 'numerical' in accordance with the
/home/data/users/saulius/crontab/automatic-downloads/rss-feeds/RSC/lib/dictionaries/cif_core.dic
dictionary named 'cif_core.dic' version 2.4.2 last updated on
2011-04-26.

data item '_exptl_crystal_density_meas' value 'not measured' was
changed to '?' -- the value is perceived as not measured.

Automatic conversion script
Id: cif_fix_values 8170 2020-07-09 18:12:32Z antanas 
;
_cod_original_sg_symbol_H-M 'P 21/n'
_cod_database_code 7714279
_shelx_shelxl_version_number 2014/7
_shelx_space_group_comment
;
The symmetry employed for this shelxl refinement is uniquely defined
by the following loop, which should always be used as a source of
symmetry information in preference to the above space-group names.
They are only intended as comments.
;
_shelx_estimated_absorpt_t_min 0.839
_shelx_estimated_absorpt_t_max 0.929

loop_
_space_group_symop_operation_xyz
'x, y, z'
'x+1/2, -y+1/2, z+1/2'
'-x, -y, -z'
'-x-1/2, y-1/2, -z-1/2'

loop_
_atom_site_label
_atom_site_type_symbol
_atom_site_fract_x
_atom_site_fract_y
_atom_site_fract_z
_atom_site_U_iso_or_equiv
_atom_site_adp_type
_atom_site_occupancy
_atom_site_site_symmetry_order
_atom_site_calc_flag
_atom_site_refinement_flags_posn
_atom_site_refinement_flags_adp
_atom_site_refinement_flags_occupancy
_atom_site_disorder_assembly
_atom_site_disorder_group
Ru1 Ru 0.49379(2) 0.27886(2) 0.36187(2) 0.02017(6) Uani 1 1 d . . . . .
Ru2 Ru 0.28540(2) 0.26506(2) 0.39874(2) 0.01995(6) Uani 1 1 d . . . . .
O1 O 0.47669(17) 0.33152(12) 0.50236(9) 0.0342(5) Uani 1 1 d . . . . .
N1 N 0.32855(19) 0.27874(12) 0.30795(10) 0.0230(5) Uani 1 1 d . . . . .
N2 N 0.4568(2) 0.39892(13) 0.35628(12) 0.0307(5) Uani 1 1 d . . . . .
C1 C 0.2739(2) 0.35071(16) 0.31817(14) 0.0292(6) Uani 1 1 d . . . . .
C2 C 0.1658(3) 0.3600(2) 0.26346(16) 0.0388(7) Uani 1 1 d . . . . .
H2A H 0.181(3) 0.3981(19) 0.2269(17) 0.047 Uiso 1 1 d . U . . .
H2B H 0.103(3) 0.3765(19) 0.2772(16) 0.047 Uiso 1 1 d . U . . .
C3 C 0.1470(3) 0.2772(2) 0.23293(16) 0.0376(7) Uani 1 1 d . . . . .
H3A H 0.103(3) 0.2434(19) 0.2552(17) 0.045 Uiso 1 1 d . U . . .
H3B H 0.111(3) 0.2797(19) 0.1896(18) 0.045 Uiso 1 1 d . U . . .
C4 C 0.2653(2) 0.24377(18) 0.24385(14) 0.0291(6) Uani 1 1 d . . . . .
H4A H 0.277(2) 0.1835(18) 0.2470(15) 0.035 Uiso 1 1 d . U . . .
H4B H 0.301(3) 0.2641(17) 0.2082(16) 0.035 Uiso 1 1 d . U . . .
C5 C 0.3512(3) 0.41501(15) 0.33896(14) 0.0314(7) Uani 1 1 d . . . . .
C6 C 0.3257(4) 0.50127(18) 0.3468(2) 0.0495(10) Uani 1 1 d . . . . .
H6A H 0.286(3) 0.512(2) 0.3830(18) 0.059 Uiso 1 1 d . U . . .
H6B H 0.282(3) 0.525(2) 0.3055(18) 0.059 Uiso 1 1 d . U . . .
C7 C 0.4426(5) 0.5372(2) 0.3716(2) 0.0695(14) Uani 1 1 d . . . . .
H7A H 0.472(3) 0.560(3) 0.327(2) 0.083 Uiso 1 1 d . U . . .
H7B H 0.452(4) 0.572(3) 0.402(2) 0.083 Uiso 1 1 d . U . . .
C8 C 0.5235(3) 0.46797(18) 0.3853(2) 0.0454(9) Uani 1 1 d . . . . .
H8A H 0.591(3) 0.474(2) 0.3694(17) 0.054 Uiso 1 1 d . U . . .
H8B H 0.547(3) 0.455(2) 0.4361(18) 0.054 Uiso 1 1 d . U . . .
C9 C 0.4299(2) 0.30444(15) 0.44987(13) 0.0253(6) Uani 1 1 d . . . . .
C10 C 0.6658(2) 0.24140(16) 0.42103(13) 0.0247(5) Uani 1 1 d . . . . .
C11 C 0.6726(2) 0.29374(16) 0.36863(13) 0.0249(6) Uani 1 1 d . . . . .
H11 H 0.7075 0.3441 0.3756 0.030 Uiso 1 1 calc R U . . .
C12 C 0.6204(2) 0.26182(15) 0.30314(13) 0.0225(5) Uani 1 1 d . . . . .
C13 C 0.5789(2) 0.18387(14) 0.31665(12) 0.0207(5) Uani 1 1 d . . . . .
C14 C 0.6045(2) 0.17490(15) 0.38835(12) 0.0217(5) Uani 1 1 d . . . . .
H14 H 0.5835 0.1307 0.4111 0.026 Uiso 1 1 calc R U . . .
C15 C 0.7371(2) 0.24690(18) 0.49337(14) 0.0302(6) Uani 1 1 d . . . . .
C16 C 0.7580(3) 0.33318(18) 0.51547(15) 0.0388(7) Uani 1 1 d . . . . .
H16A H 0.8046 0.3351 0.5618 0.058 Uiso 1 1 calc R U . . .
H16B H 0.6860 0.3593 0.5134 0.058 Uiso 1 1 calc R U . . .
H16C H 0.7969 0.3602 0.4853 0.058 Uiso 1 1 calc R U . . .
C17 C 0.8489(2) 0.2060(2) 0.49222(15) 0.0386(7) Uani 1 1 d . . . . .
H17A H 0.9012 0.2108 0.5367 0.058 Uiso 1 1 calc R U . . .
H17B H 0.8816 0.2313 0.4582 0.058 Uiso 1 1 calc R U . . .
H17C H 0.8351 0.1501 0.4810 0.058 Uiso 1 1 calc R U . . .
C18 C 0.6852(3) 0.2037(2) 0.54376(14) 0.0406(7) Uani 1 1 d . . . . .
H18A H 0.7386 0.2031 0.5881 0.061 Uiso 1 1 calc R U . . .
H18B H 0.6674 0.1493 0.5284 0.061 Uiso 1 1 calc R U . . .
H18C H 0.6162 0.2307 0.5472 0.061 Uiso 1 1 calc R U . . .
C19 C 0.6309(2) 0.30378(16) 0.23849(13) 0.0280(6) Uani 1 1 d . . . . .
C20 C 0.7099(3) 0.25627(19) 0.20543(15) 0.0371(7) Uani 1 1 d . . . . .
H20A H 0.7197 0.2842 0.1653 0.056 Uiso 1 1 calc R U . . .
H20B H 0.6774 0.2041 0.1924 0.056 Uiso 1 1 calc R U . . .
H20C H 0.7830 0.2502 0.2376 0.056 Uiso 1 1 calc R U . . .
C21 C 0.6871(3) 0.38527(18) 0.25563(16) 0.0416(8) Uani 1 1 d . . . . .
H21A H 0.6953 0.4109 0.2141 0.062 Uiso 1 1 calc R U . . .
H21B H 0.7613 0.3784 0.2864 0.062 Uiso 1 1 calc R U . . .
H21C H 0.6402 0.4182 0.2773 0.062 Uiso 1 1 calc R U . . .
C22 C 0.5182(3) 0.31992(18) 0.18864(14) 0.0351(7) Uani 1 1 d . . . . .
H22A H 0.5312 0.3470 0.1488 0.053 Uiso 1 1 calc R U . . .
H22B H 0.4719 0.3533 0.2102 0.053 Uiso 1 1 calc R U . . .
H22C H 0.4794 0.2698 0.1749 0.053 Uiso 1 1 calc R U . . .
C23 C 0.5389(2) 0.11029(14) 0.27280(13) 0.0225(5) Uani 1 1 d . . . . .
C24 C 0.6444(2) 0.06083(17) 0.27277(15) 0.0336(7) Uani 1 1 d . . . . .
H24A H 0.6931 0.0902 0.2499 0.050 Uiso 1 1 calc R U . . .
H24B H 0.6219 0.0110 0.2490 0.050 Uiso 1 1 calc R U . . .
H24C H 0.6852 0.0499 0.3194 0.050 Uiso 1 1 calc R U . . .
C25 C 0.4759(2) 0.12389(16) 0.19920(12) 0.0263(6) Uani 1 1 d . . . . .
H25A H 0.5238 0.1538 0.1761 0.040 Uiso 1 1 calc R U . . .
H25B H 0.4069 0.1537 0.1977 0.040 Uiso 1 1 calc R U . . .
H25C H 0.4569 0.0729 0.1767 0.040 Uiso 1 1 calc R U . . .
C26 C 0.4607(2) 0.06105(16) 0.30536(14) 0.0306(6) Uani 1 1 d . . . . .
H26A H 0.5039 0.0390 0.3482 0.046 Uiso 1 1 calc R U . . .
H26B H 0.4277 0.0180 0.2749 0.046 Uiso 1 1 calc R U . . .
H26C H 0.4006 0.0948 0.3137 0.046 Uiso 1 1 calc R U . . .
C27 C 0.1677(2) 0.29617(15) 0.45967(13) 0.0248(6) Uani 1 1 d . . . . .
C28 C 0.2483(2) 0.24335(15) 0.49706(13) 0.0231(5) Uani 1 1 d . . . . .
H28 H 0.3027 0.2570 0.5371 0.028 Uiso 1 1 calc R U . . .
C29 C 0.2370(2) 0.16579(14) 0.46654(13) 0.0229(5) Uani 1 1 d . . . . .
C30 C 0.1432(2) 0.17008(15) 0.40815(13) 0.0254(6) Uani 1 1 d . . . . .
C31 C 0.1075(2) 0.25095(16) 0.40362(13) 0.0259(6) Uani 1 1 d . . . . .
H31 H 0.0507 0.2718 0.3677 0.031 Uiso 1 1 calc R U . . .
C32 C 0.1401(3) 0.37770(16) 0.48239(15) 0.0324(7) Uani 1 1 d . . . . .
C33 C 0.2469(3) 0.42445(19) 0.5132(2) 0.0607(11) Uani 1 1 d . . . . .
H33A H 0.2265 0.4765 0.5274 0.091 Uiso 1 1 calc R U . . .
H33B H 0.2911 0.4308 0.4796 0.091 Uiso 1 1 calc R U . . .
H33C H 0.2914 0.3960 0.5524 0.091 Uiso 1 1 calc R U . . .
C34 C 0.0763(3) 0.36571(18) 0.53720(16) 0.0425(8) Uani 1 1 d . . . . .
H34A H 0.0577 0.4172 0.5535 0.064 Uiso 1 1 calc R U . . .
H34B H 0.1234 0.3360 0.5748 0.064 Uiso 1 1 calc R U . . .
H34C H 0.0070 0.3362 0.5185 0.064 Uiso 1 1 calc R U . . .
C35 C 0.0685(4) 0.4237(2) 0.42361(19) 0.0744(14) Uani 1 1 d . . . . .
H35A H 0.0545 0.4768 0.4388 0.112 Uiso 1 1 calc R U . . .
H35B H -0.0031 0.3964 0.4067 0.112 Uiso 1 1 calc R U . . .
H35C H 0.1082 0.4277 0.3875 0.112 Uiso 1 1 calc R U . . .
C36 C 0.3070(2) 0.09748(16) 0.50538(15) 0.0303(6) Uani 1 1 d . . . . .
C37 C 0.2445(3) 0.06460(19) 0.55616(16) 0.0440(8) Uani 1 1 d . . . . .
H37A H 0.2891 0.0224 0.5826 0.066 Uiso 1 1 calc R U . . .
H37B H 0.1715 0.0436 0.5318 0.066 Uiso 1 1 calc R U . . .
H37C H 0.2330 0.1069 0.5865 0.066 Uiso 1 1 calc R U . . .
C38 C 0.4210(3) 0.1280(2) 0.54502(19) 0.0507(9) Uani 1 1 d . . . . .
H38A H 0.4663 0.0838 0.5678 0.076 Uiso 1 1 calc R U . . .
H38B H 0.4100 0.1664 0.5787 0.076 Uiso 1 1 calc R U . . .
H38C H 0.4599 0.1534 0.5140 0.076 Uiso 1 1 calc R U . . .
C39 C 0.3333(3) 0.03037(18) 0.46118(18) 0.0480(9) Uani 1 1 d . . . . .
H39A H 0.3828 -0.0081 0.4896 0.072 Uiso 1 1 calc R U . . .
H39B H 0.3707 0.0520 0.4278 0.072 Uiso 1 1 calc R U . . .
H39C H 0.2632 0.0044 0.4379 0.072 Uiso 1 1 calc R U . . .
C40 C 0.0740(3) 0.10567(18) 0.36297(15) 0.0361(7) Uani 1 1 d . . . . .
C41 C 0.0355(3) 0.0425(2) 0.40694(18) 0.0493(9) Uani 1 1 d . . . . .
H41A H 0.0011 0.0684 0.4399 0.074 Uiso 1 1 calc R U . . .
H41B H 0.1004 0.0114 0.4307 0.074 Uiso 1 1 calc R U . . .
H41C H -0.0197 0.0076 0.3781 0.074 Uiso 1 1 calc R U . . .
C42 C 0.1370(3) 0.0670(2) 0.31468(17) 0.0477(9) Uani 1 1 d . . . . .
H42A H 0.2087 0.0456 0.3407 0.072 Uiso 1 1 calc R U . . .
H42B H 0.1512 0.1066 0.2828 0.072 Uiso 1 1 calc R U . . .
H42C H 0.0912 0.0242 0.2898 0.072 Uiso 1 1 calc R U . . .
C43 C -0.0354(3) 0.1406(2) 0.31934(17) 0.0516(9) Uani 1 1 d . . . . .
H43A H -0.0796 0.1635 0.3486 0.077 Uiso 1 1 calc R U . . .
H43B H -0.0790 0.0989 0.2916 0.077 Uiso 1 1 calc R U . . .
H43C H -0.0174 0.1818 0.2900 0.077 Uiso 1 1 calc R U . . .

loop_
_atom_site_aniso_label
_atom_site_aniso_U_11
_atom_site_aniso_U_22
_atom_site_aniso_U_33
_atom_site_aniso_U_23
_atom_site_aniso_U_13
_atom_site_aniso_U_12
Ru1 0.02517(12) 0.01784(11) 0.01742(11) -0.00077(8) 0.00502(8) -0.00065(8)
Ru2 0.02429(12) 0.01804(11) 0.01780(11) 0.00118(8) 0.00568(8) 0.00338(8)
O1 0.0357(11) 0.0422(12) 0.0252(10) -0.0134(9) 0.0087(9) -0.0071(9)
N1 0.0280(12) 0.0237(11) 0.0178(11) 0.0027(9) 0.0067(9) 0.0050(9)
N2 0.0481(15) 0.0156(11) 0.0325(13) 0.0001(10) 0.0177(12) -0.0001(10)
C1 0.0375(16) 0.0248(14) 0.0266(14) 0.0049(11) 0.0105(12) 0.0127(12)
C2 0.0416(18) 0.0446(18) 0.0319(16) 0.0142(14) 0.0122(14) 0.0193(15)
C3 0.0292(16) 0.057(2) 0.0234(15) 0.0065(14) -0.0001(13) 0.0116(14)
C4 0.0271(14) 0.0381(16) 0.0197(13) 0.0001(12) 0.0012(11) 0.0057(12)
C5 0.0533(19) 0.0188(13) 0.0289(15) 0.0051(11) 0.0234(14) 0.0092(12)
C6 0.085(3) 0.0222(15) 0.055(2) 0.0092(15) 0.044(2) 0.0128(17)
C7 0.119(4) 0.0222(17) 0.046(2) -0.0127(16) -0.020(2) 0.009(2)
C8 0.064(2) 0.0229(15) 0.059(2) -0.0107(15) 0.033(2) -0.0135(15)
C9 0.0335(15) 0.0202(13) 0.0251(14) -0.0032(11) 0.0131(12) -0.0025(11)
C10 0.0217(13) 0.0300(14) 0.0214(13) -0.0031(11) 0.0032(10) -0.0027(11)
C11 0.0239(13) 0.0277(14) 0.0242(13) -0.0036(11) 0.0082(11) -0.0073(11)
C12 0.0218(13) 0.0236(13) 0.0219(13) -0.0023(10) 0.0051(10) -0.0021(10)
C13 0.0200(12) 0.0206(12) 0.0208(12) -0.0021(10) 0.0038(10) 0.0017(10)
C14 0.0227(13) 0.0217(12) 0.0211(12) 0.0001(10) 0.0061(10) 0.0010(10)
C15 0.0281(14) 0.0391(16) 0.0214(13) -0.0057(12) 0.0022(11) -0.0027(12)
C16 0.0356(17) 0.0475(19) 0.0298(15) -0.0146(14) 0.0012(13) -0.0066(14)
C17 0.0305(16) 0.054(2) 0.0275(15) -0.0040(14) -0.0010(12) 0.0024(14)
C18 0.0410(18) 0.057(2) 0.0202(14) 0.0014(14) 0.0007(13) -0.0025(15)
C19 0.0328(15) 0.0286(14) 0.0233(13) 0.0029(11) 0.0082(12) -0.0053(12)
C20 0.0395(17) 0.0453(18) 0.0306(16) 0.0033(14) 0.0168(14) -0.0044(14)
C21 0.056(2) 0.0367(17) 0.0338(17) 0.0067(14) 0.0133(15) -0.0172(15)
C22 0.0461(18) 0.0321(16) 0.0260(15) 0.0081(12) 0.0064(13) -0.0007(13)
C23 0.0260(13) 0.0202(12) 0.0208(13) -0.0021(10) 0.0046(11) -0.0012(10)
C24 0.0383(17) 0.0307(15) 0.0317(15) -0.0037(12) 0.0088(13) 0.0090(13)
C25 0.0305(14) 0.0289(14) 0.0188(13) -0.0068(11) 0.0045(11) -0.0027(11)
C26 0.0390(16) 0.0250(14) 0.0269(14) -0.0037(12) 0.0062(12) -0.0084(12)
C27 0.0306(14) 0.0207(13) 0.0251(13) 0.0026(11) 0.0109(11) 0.0070(11)
C28 0.0283(14) 0.0223(13) 0.0201(12) 0.0011(10) 0.0086(11) 0.0006(11)
C29 0.0278(14) 0.0182(12) 0.0262(13) 0.0047(10) 0.0133(11) 0.0026(10)
C30 0.0249(14) 0.0266(13) 0.0272(14) -0.0029(11) 0.0112(11) -0.0019(11)
C31 0.0260(14) 0.0315(14) 0.0217(13) 0.0011(11) 0.0088(11) 0.0058(11)
C32 0.0445(18) 0.0234(14) 0.0351(16) 0.0006(12) 0.0209(14) 0.0076(12)
C33 0.065(2) 0.0272(17) 0.104(3) -0.0239(19) 0.048(2) -0.0115(16)
C34 0.053(2) 0.0363(17) 0.0470(19) -0.0035(15) 0.0295(17) 0.0064(15)
C35 0.131(4) 0.048(2) 0.049(2) 0.0122(18) 0.031(2) 0.060(2)
C36 0.0349(15) 0.0218(13) 0.0372(16) 0.0087(12) 0.0143(13) 0.0069(11)
C37 0.058(2) 0.0366(17) 0.0419(19) 0.0165(15) 0.0213(17) 0.0090(15)
C38 0.0416(19) 0.0399(19) 0.064(2) 0.0171(17) -0.0008(17) 0.0077(15)
C39 0.060(2) 0.0327(17) 0.060(2) 0.0092(16) 0.0329(19) 0.0171(16)
C40 0.0333(16) 0.0430(17) 0.0355(16) -0.0140(14) 0.0149(13) -0.0125(13)
C41 0.053(2) 0.049(2) 0.053(2) -0.0162(17) 0.0275(18) -0.0250(17)
C42 0.055(2) 0.049(2) 0.045(2) -0.0229(16) 0.0233(17) -0.0160(17)
C43 0.0346(18) 0.075(3) 0.0436(19) -0.0176(18) 0.0070(15) -0.0146(17)

loop_
_atom_type_symbol
_atom_type_description
_atom_type_scat_dispersion_real
_atom_type_scat_dispersion_imag
_atom_type_scat_source
C C 0.0033 0.0016 'International Tables Vol C Tables 4.2.6.8 and 6.1.1.4'
H H 0.0000 0.0000 'International Tables Vol C Tables 4.2.6.8 and 6.1.1.4'
N N 0.0061 0.0033 'International Tables Vol C Tables 4.2.6.8 and 6.1.1.4'
O O 0.0106 0.0060 'International Tables Vol C Tables 4.2.6.8 and 6.1.1.4'
Ru Ru -1.2594 0.8363 'International Tables Vol C Tables 4.2.6.8 and 6.1.1.4'

loop_
_geom_angle_atom_site_label_1
_geom_angle_atom_site_label_2
_geom_angle_atom_site_label_3
_geom_angle
_geom_angle_site_symmetry_1
_geom_angle_site_symmetry_3
_geom_angle_publ_flag
N1 Ru1 N2 78.37(9) . . ?
N1 Ru1 C9 86.35(9) . . ?
N2 Ru1 C9 74.49(9) . . ?
N1 Ru1 C11 151.57(9) . . ?
N2 Ru1 C11 95.35(10) . . ?
C9 Ru1 C11 119.00(10) . . ?
N1 Ru1 C12 116.23(9) . . ?
N2 Ru1 C12 105.78(9) . . ?
C9 Ru1 C12 157.22(10) . . ?
C11 Ru1 C12 38.41(9) . . ?
N1 Ru1 C14 126.65(9) . . ?
N2 Ru1 C14 154.88(10) . . ?
C9 Ru1 C14 106.28(9) . . ?
C11 Ru1 C14 61.79(10) . . ?
C12 Ru1 C14 63.61(9) . . ?
N1 Ru1 C13 106.04(9) . . ?
N2 Ru1 C13 142.95(9) . . ?
C9 Ru1 C13 141.62(9) . . ?
C11 Ru1 C13 62.96(9) . . ?
C12 Ru1 C13 38.56(9) . . ?
C14 Ru1 C13 37.50(9) . . ?
N1 Ru1 C10 163.50(9) . . ?
N2 Ru1 C10 117.91(10) . . ?
C9 Ru1 C10 95.26(10) . . ?
C11 Ru1 C10 37.00(10) . . ?
C12 Ru1 C10 64.04(9) . . ?
C14 Ru1 C10 37.29(9) . . ?
C13 Ru1 C10 63.15(9) . . ?
N1 Ru1 Ru2 46.38(6) . . ?
N2 Ru1 Ru2 84.08(7) . . ?
C9 Ru1 Ru2 43.03(7) . . ?
C11 Ru1 Ru2 161.51(7) . . ?
C12 Ru1 Ru2 158.82(7) . . ?
C14 Ru1 Ru2 114.08(6) . . ?
C13 Ru1 Ru2 126.16(6) . . ?
C10 Ru1 Ru2 128.28(7) . . ?
C9 Ru2 N1 92.56(10) . . ?
C9 Ru2 C1 93.48(11) . . ?
N1 Ru2 C1 39.40(9) . . ?
C9 Ru2 C27 104.68(10) . . ?
N1 Ru2 C27 146.52(9) . . ?
C1 Ru2 C27 109.85(10) . . ?
C9 Ru2 C28 86.04(10) . . ?
N1 Ru2 C28 175.81(9) . . ?
C1 Ru2 C28 144.58(9) . . ?
C27 Ru2 C28 37.59(9) . . ?
C9 Ru2 C31 142.22(10) . . ?
N1 Ru2 C31 121.49(9) . . ?
C1 Ru2 C31 102.83(10) . . ?
C27 Ru2 C31 37.72(10) . . ?
C28 Ru2 C31 61.08(10) . . ?
C9 Ru2 C29 104.92(10) . . ?
N1 Ru2 C29 140.27(9) . . ?
C1 Ru2 C29 161.30(10) . . ?
C27 Ru2 C29 62.62(9) . . ?
C28 Ru2 C29 36.97(9) . . ?
C31 Ru2 C29 60.27(9) . . ?
C9 Ru2 C30 140.17(10) . . ?
N1 Ru2 C30 119.66(9) . . ?
C1 Ru2 C30 126.16(10) . . ?
C27 Ru2 C30 61.70(9) . . ?
C28 Ru2 C30 60.07(9) . . ?
C31 Ru2 C30 35.74(9) . . ?
C29 Ru2 C30 35.28(9) . . ?
C9 Ru2 Ru1 49.70(7) . . ?
N1 Ru2 Ru1 46.28(6) . . ?
C1 Ru2 Ru1 69.01(7) . . ?
C27 Ru2 Ru1 152.96(7) . . ?
C28 Ru2 Ru1 130.96(7) . . ?
C31 Ru2 Ru1 167.55(7) . . ?
C29 Ru2 Ru1 126.01(6) . . ?
C30 Ru2 Ru1 142.07(6) . . ?
C1 N1 C4 107.9(2) . . ?
C1 N1 Ru1 110.89(17) . . ?
C4 N1 Ru1 135.49(17) . . ?
C1 N1 Ru2 74.49(14) . . ?
C4 N1 Ru2 123.96(18) . . ?
Ru1 N1 Ru2 87.34(8) . . ?
C5 N2 C8 111.6(2) . . ?
C5 N2 Ru1 114.45(19) . . ?
C8 N2 Ru1 131.6(2) . . ?
N1 C1 C5 112.9(2) . . ?
N1 C1 C2 109.7(2) . . ?
C5 C1 C2 122.2(3) . . ?
N1 C1 Ru2 66.11(13) . . ?
C5 C1 Ru2 111.42(19) . . ?
C2 C1 Ru2 120.7(2) . . ?
C1 C2 C3 102.9(2) . . ?
C1 C2 H2A 108.7(19) . . ?
C3 C2 H2A 108.3(18) . . ?
C1 C2 H2B 117(2) . . ?
C3 C2 H2B 110(2) . . ?
H2A C2 H2B 110(3) . . ?
C4 C3 C2 103.7(3) . . ?
C4 C3 H3A 109(2) . . ?
C2 C3 H3A 113(2) . . ?
C4 C3 H3B 113(2) . . ?
C2 C3 H3B 111(2) . . ?
H3A C3 H3B 107(3) . . ?
N1 C4 C3 104.9(2) . . ?
N1 C4 H4A 107.9(17) . . ?
C3 C4 H4A 119.2(17) . . ?
N1 C4 H4B 106.3(18) . . ?
C3 C4 H4B 109.6(18) . . ?
H4A C4 H4B 108(2) . . ?
N2 C5 C1 117.9(2) . . ?
N2 C5 C6 113.3(3) . . ?
C1 C5 C6 128.7(3) . . ?
C5 C6 C7 102.7(3) . . ?
C5 C6 H6A 114(2) . . ?
C7 C6 H6A 105(2) . . ?
C5 C6 H6B 113(2) . . ?
C7 C6 H6B 113(2) . . ?
H6A C6 H6B 108(3) . . ?
C8 C7 C6 105.8(3) . . ?
C8 C7 H7A 95(2) . . ?
C6 C7 H7A 109(2) . . ?
C8 C7 H7B 116(3) . . ?
C6 C7 H7B 118(3) . . ?
H7A C7 H7B 110(4) . . ?
N2 C8 C7 105.4(3) . . ?
N2 C8 H8A 113(2) . . ?
C7 C8 H8A 115(2) . . ?
N2 C8 H8B 103(2) . . ?
C7 C8 H8B 111.3(19) . . ?
H8A C8 H8B 108(3) . . ?
O1 C9 Ru2 143.2(2) . . ?
O1 C9 Ru1 129.5(2) . . ?
Ru2 C9 Ru1 87.27(10) . . ?
C11 C10 C14 105.3(2) . . ?
C11 C10 C15 124.8(2) . . ?
C14 C10 C15 127.9(2) . . ?
C11 C10 Ru1 68.66(15) . . ?
C14 C10 Ru1 69.71(14) . . ?
C15 C10 Ru1 138.08(19) . . ?
C10 C11 C12 112.0(2) . . ?
C10 C11 Ru1 74.35(15) . . ?
C12 C11 Ru1 71.57(14) . . ?
C10 C11 H11 124.0 . . ?
C12 C11 H11 124.0 . . ?
Ru1 C11 H11 121.6 . . ?
C11 C12 C13 105.1(2) . . ?
C11 C12 C19 120.9(2) . . ?
C13 C12 C19 133.3(2) . . ?
C11 C12 Ru1 70.02(14) . . ?
C13 C12 Ru1 72.09(14) . . ?
C19 C12 Ru1 128.88(19) . . ?
C14 C13 C12 106.8(2) . . ?
C14 C13 C23 117.9(2) . . ?
C12 C13 C23 134.0(2) . . ?
C14 C13 Ru1 70.22(14) . . ?
C12 C13 Ru1 69.35(14) . . ?
C23 C13 Ru1 134.89(17) . . ?
C10 C14 C13 110.8(2) . . ?
C10 C14 Ru1 73.00(15) . . ?
C13 C14 Ru1 72.28(14) . . ?
C10 C14 H14 124.6 . . ?
C13 C14 H14 124.6 . . ?
Ru1 C14 H14 121.7 . . ?
C18 C15 C10 112.9(2) . . ?
C18 C15 C16 109.1(2) . . ?
C10 C15 C16 111.0(2) . . ?
C18 C15 C17 108.3(3) . . ?
C10 C15 C17 105.1(2) . . ?
C16 C15 C17 110.3(2) . . ?
C15 C16 H16A 109.5 . . ?
C15 C16 H16B 109.5 . . ?
H16A C16 H16B 109.5 . . ?
C15 C16 H16C 109.5 . . ?
H16A C16 H16C 109.5 . . ?
H16B C16 H16C 109.5 . . ?
C15 C17 H17A 109.5 . . ?
C15 C17 H17B 109.5 . . ?
H17A C17 H17B 109.5 . . ?
C15 C17 H17C 109.5 . . ?
H17A C17 H17C 109.5 . . ?
H17B C17 H17C 109.5 . . ?
C15 C18 H18A 109.5 . . ?
C15 C18 H18B 109.5 . . ?
H18A C18 H18B 109.5 . . ?
C15 C18 H18C 109.5 . . ?
H18A C18 H18C 109.5 . . ?
H18B C18 H18C 109.5 . . ?
C22 C19 C12 113.9(2) . . ?
C22 C19 C20 111.4(2) . . ?
C12 C19 C20 109.3(2) . . ?
C22 C19 C21 105.8(2) . . ?
C12 C19 C21 110.2(2) . . ?
C20 C19 C21 105.9(2) . . ?
C19 C20 H20A 109.5 . . ?
C19 C20 H20B 109.5 . . ?
H20A C20 H20B 109.5 . . ?
C19 C20 H20C 109.5 . . ?
H20A C20 H20C 109.5 . . ?
H20B C20 H20C 109.5 . . ?
C19 C21 H21A 109.5 . . ?
C19 C21 H21B 109.5 . . ?
H21A C21 H21B 109.5 . . ?
C19 C21 H21C 109.5 . . ?
H21A C21 H21C 109.5 . . ?
H21B C21 H21C 109.5 . . ?
C19 C22 H22A 109.5 . . ?
C19 C22 H22B 109.5 . . ?
H22A C22 H22B 109.5 . . ?
C19 C22 H22C 109.5 . . ?
H22A C22 H22C 109.5 . . ?
H22B C22 H22C 109.5 . . ?
C25 C23 C26 106.7(2) . . ?
C25 C23 C24 107.7(2) . . ?
C26 C23 C24 108.5(2) . . ?
C25 C23 C13 117.5(2) . . ?
C26 C23 C13 109.3(2) . . ?
C24 C23 C13 106.9(2) . . ?
C23 C24 H24A 109.5 . . ?
C23 C24 H24B 109.5 . . ?
H24A C24 H24B 109.5 . . ?
C23 C24 H24C 109.5 . . ?
H24A C24 H24C 109.5 . . ?
H24B C24 H24C 109.5 . . ?
C23 C25 H25A 109.5 . . ?
C23 C25 H25B 109.5 . . ?
H25A C25 H25B 109.5 . . ?
C23 C25 H25C 109.5 . . ?
H25A C25 H25C 109.5 . . ?
H25B C25 H25C 109.5 . . ?
C23 C26 H26A 109.5 . . ?
C23 C26 H26B 109.5 . . ?
H26A C26 H26B 109.5 . . ?
C23 C26 H26C 109.5 . . ?
H26A C26 H26C 109.5 . . ?
H26B C26 H26C 109.5 . . ?
C28 C27 C31 104.6(2) . . ?
C28 C27 C32 126.1(3) . . ?
C31 C27 C32 128.5(2) . . ?
C28 C27 Ru2 71.52(14) . . ?
C31 C27 Ru2 72.43(15) . . ?
C32 C27 Ru2 128.25(19) . . ?
C27 C28 C29 111.2(2) . . ?
C27 C28 Ru2 70.89(14) . . ?
C29 C28 Ru2 77.13(14) . . ?
C27 C28 H28 124.4 . . ?
C29 C28 H28 124.4 . . ?
Ru2 C28 H28 119.1 . . ?
C30 C29 C28 106.5(2) . . ?
C30 C29 C36 134.1(2) . . ?
C28 C29 C36 118.5(2) . . ?
C30 C29 Ru2 75.01(14) . . ?
C28 C29 Ru2 65.90(13) . . ?
C36 C29 Ru2 130.82(17) . . ?
C31 C30 C29 105.7(2) . . ?
C31 C30 C40 121.5(2) . . ?
C29 C30 C40 132.1(2) . . ?
C31 C30 Ru2 64.75(14) . . ?
C29 C30 Ru2 69.70(14) . . ?
C40 C30 Ru2 136.59(18) . . ?
C27 C31 C30 111.8(2) . . ?
C27 C31 Ru2 69.85(15) . . ?
C30 C31 Ru2 79.51(15) . . ?
C27 C31 H31 124.1 . . ?
C30 C31 H31 124.1 . . ?
Ru2 C31 H31 118.0 . . ?
C35 C32 C27 110.7(3) . . ?
C35 C32 C34 110.3(3) . . ?
C27 C32 C34 107.1(2) . . ?
C35 C32 C33 109.4(3) . . ?
C27 C32 C33 111.3(2) . . ?
C34 C32 C33 107.9(3) . . ?
C32 C33 H33A 109.5 . . ?
C32 C33 H33B 109.5 . . ?
H33A C33 H33B 109.5 . . ?
C32 C33 H33C 109.5 . . ?
H33A C33 H33C 109.5 . . ?
H33B C33 H33C 109.5 . . ?
C32 C34 H34A 109.5 . . ?
C32 C34 H34B 109.5 . . ?
H34A C34 H34B 109.5 . . ?
C32 C34 H34C 109.5 . . ?
H34A C34 H34C 109.5 . . ?
H34B C34 H34C 109.5 . . ?
C32 C35 H35A 109.5 . . ?
C32 C35 H35B 109.5 . . ?
H35A C35 H35B 109.5 . . ?
C32 C35 H35C 109.5 . . ?
H35A C35 H35C 109.5 . . ?
H35B C35 H35C 109.5 . . ?
C38 C36 C39 105.5(3) . . ?
C38 C36 C37 107.9(3) . . ?
C39 C36 C37 109.8(2) . . ?
C38 C36 C29 110.0(2) . . ?
C39 C36 C29 115.1(2) . . ?
C37 C36 C29 108.2(2) . . ?
C36 C37 H37A 109.5 . . ?
C36 C37 H37B 109.5 . . ?
H37A C37 H37B 109.5 . . ?
C36 C37 H37C 109.5 . . ?
H37A C37 H37C 109.5 . . ?
H37B C37 H37C 109.5 . . ?
C36 C38 H38A 109.5 . . ?
C36 C38 H38B 109.5 . . ?
H38A C38 H38B 109.5 . . ?
C36 C38 H38C 109.5 . . ?
H38A C38 H38C 109.5 . . ?
H38B C38 H38C 109.5 . . ?
C36 C39 H39A 109.5 . . ?
C36 C39 H39B 109.5 . . ?
H39A C39 H39B 109.5 . . ?
C36 C39 H39C 109.5 . . ?
H39A C39 H39C 109.5 . . ?
H39B C39 H39C 109.5 . . ?
C43 C40 C42 107.2(3) . . ?
C43 C40 C30 110.5(3) . . ?
C42 C40 C30 113.3(2) . . ?
C43 C40 C41 104.9(3) . . ?
C42 C40 C41 110.5(3) . . ?
C30 C40 C41 110.1(2) . . ?
C40 C41 H41A 109.5 . . ?
C40 C41 H41B 109.5 . . ?
H41A C41 H41B 109.5 . . ?
C40 C41 H41C 109.5 . . ?
H41A C41 H41C 109.5 . . ?
H41B C41 H41C 109.5 . . ?
C40 C42 H42A 109.5 . . ?
C40 C42 H42B 109.5 . . ?
H42A C42 H42B 109.5 . . ?
C40 C42 H42C 109.5 . . ?
H42A C42 H42C 109.5 . . ?
H42B C42 H42C 109.5 . . ?
C40 C43 H43A 109.5 . . ?
C40 C43 H43B 109.5 . . ?
H43A C43 H43B 109.5 . . ?
C40 C43 H43C 109.5 . . ?
H43A C43 H43C 109.5 . . ?
H43B C43 H43C 109.5 . . ?

loop_
_geom_bond_atom_site_label_1
_geom_bond_atom_site_label_2
_geom_bond_distance
_geom_bond_site_symmetry_2
_geom_bond_publ_flag
Ru1 N1 2.059(2) . ?
Ru1 N2 2.082(2) . ?
Ru1 C9 2.173(3) . ?
Ru1 C11 2.180(3) . ?
Ru1 C12 2.200(3) . ?
Ru1 C14 2.210(2) . ?
Ru1 C13 2.237(2) . ?
Ru1 C10 2.253(3) . ?
Ru1 Ru2 2.8455(3) . ?
Ru2 C9 1.944(3) . ?
Ru2 N1 2.062(2) . ?
Ru2 C1 2.173(3) . ?
Ru2 C27 2.188(3) . ?
Ru2 C28 2.196(2) . ?
Ru2 C31 2.222(3) . ?
Ru2 C29 2.345(2) . ?
Ru2 C30 2.416(3) . ?
O1 C9 1.179(3) . ?
N1 C1 1.431(3) . ?
N1 C4 1.475(3) . ?
N2 C5 1.286(4) . ?
N2 C8 1.468(4) . ?
C1 C5 1.440(4) . ?
C1 C2 1.520(4) . ?
C2 C3 1.530(5) . ?
C2 H2A 1.04(3) . ?
C2 H2B 0.92(3) . ?
C3 C4 1.523(4) . ?
C3 H3A 0.98(3) . ?
C3 H3B 0.89(4) . ?
C4 H4A 1.03(3) . ?
C4 H4B 1.00(3) . ?
C5 C6 1.511(4) . ?
C6 C7 1.527(6) . ?
C6 H6A 0.99(4) . ?
C6 H6B 0.97(4) . ?
C7 C8 1.518(5) . ?
C7 H7A 1.13(4) . ?
C7 H7B 0.85(4) . ?
C8 H8A 0.97(3) . ?
C8 H8B 1.03(4) . ?
C10 C11 1.408(4) . ?
C10 C14 1.427(4) . ?
C10 C15 1.527(4) . ?
C11 C12 1.441(3) . ?
C11 H11 0.9500 . ?
C12 C13 1.466(3) . ?
C12 C19 1.533(4) . ?
C13 C14 1.430(3) . ?
C13 C23 1.544(3) . ?
C14 H14 0.9500 . ?
C15 C18 1.524(4) . ?
C15 C16 1.533(4) . ?
C15 C17 1.542(4) . ?
C16 H16A 0.9800 . ?
C16 H16B 0.9800 . ?
C16 H16C 0.9800 . ?
C17 H17A 0.9800 . ?
C17 H17B 0.9800 . ?
C17 H17C 0.9800 . ?
C18 H18A 0.9800 . ?
C18 H18B 0.9800 . ?
C18 H18C 0.9800 . ?
C19 C22 1.530(4) . ?
C19 C20 1.537(4) . ?
C19 C21 1.545(4) . ?
C20 H20A 0.9800 . ?
C20 H20B 0.9800 . ?
C20 H20C 0.9800 . ?
C21 H21A 0.9800 . ?
C21 H21B 0.9800 . ?
C21 H21C 0.9800 . ?
C22 H22A 0.9800 . ?
C22 H22B 0.9800 . ?
C22 H22C 0.9800 . ?
C23 C25 1.532(3) . ?
C23 C26 1.540(4) . ?
C23 C24 1.543(4) . ?
C24 H24A 0.9800 . ?
C24 H24B 0.9800 . ?
C24 H24C 0.9800 . ?
C25 H25A 0.9800 . ?
C25 H25B 0.9800 . ?
C25 H25C 0.9800 . ?
C26 H26A 0.9800 . ?
C26 H26B 0.9800 . ?
C26 H26C 0.9800 . ?
C27 C28 1.412(4) . ?
C27 C31 1.426(4) . ?
C27 C32 1.522(4) . ?
C28 C29 1.447(3) . ?
C28 H28 0.9500 . ?
C29 C30 1.444(4) . ?
C29 C36 1.541(4) . ?
C30 C31 1.435(4) . ?
C30 C40 1.544(4) . ?
C31 H31 0.9500 . ?
C32 C35 1.519(4) . ?
C32 C34 1.528(4) . ?
C32 C33 1.529(5) . ?
C33 H33A 0.9800 . ?
C33 H33B 0.9800 . ?
C33 H33C 0.9800 . ?
C34 H34A 0.9800 . ?
C34 H34B 0.9800 . ?
C34 H34C 0.9800 . ?
C35 H35A 0.9800 . ?
C35 H35B 0.9800 . ?
C35 H35C 0.9800 . ?
C36 C38 1.526(4) . ?
C36 C39 1.535(4) . ?
C36 C37 1.537(4) . ?
C37 H37A 0.9800 . ?
C37 H37B 0.9800 . ?
C37 H37C 0.9800 . ?
C38 H38A 0.9800 . ?
C38 H38B 0.9800 . ?
C38 H38C 0.9800 . ?
C39 H39A 0.9800 . ?
C39 H39B 0.9800 . ?
C39 H39C 0.9800 . ?
C40 C43 1.539(5) . ?
C40 C42 1.540(4) . ?
C40 C41 1.544(4) . ?
C41 H41A 0.9800 . ?
C41 H41B 0.9800 . ?
C41 H41C 0.9800 . ?
C42 H42A 0.9800 . ?
C42 H42B 0.9800 . ?
C42 H42C 0.9800 . ?
C43 H43A 0.9800 . ?
C43 H43B 0.9800 . ?
C43 H43C 0.9800 . ?

loop_
_geom_torsion_atom_site_label_1
_geom_torsion_atom_site_label_2
_geom_torsion_atom_site_label_3
_geom_torsion_atom_site_label_4
_geom_torsion
_geom_torsion_site_symmetry_1
_geom_torsion_site_symmetry_2
_geom_torsion_site_symmetry_3
_geom_torsion_site_symmetry_4
_geom_torsion_publ_flag
C4 N1 C1 C5 -134.4(2) . . . . ?
Ru1 N1 C1 C5 23.3(3) . . . . ?
Ru2 N1 C1 C5 104.3(2) . . . . ?
C4 N1 C1 C2 5.5(3) . . . . ?
Ru1 N1 C1 C2 163.30(19) . . . . ?
Ru2 N1 C1 C2 -115.8(2) . . . . ?
C4 N1 C1 Ru2 121.30(19) . . . . ?
Ru1 N1 C1 Ru2 -80.95(11) . . . . ?
N1 C1 C2 C3 15.1(3) . . . . ?
C5 C1 C2 C3 150.7(3) . . . . ?
Ru2 C1 C2 C3 -58.2(3) . . . . ?
C1 C2 C3 C4 -28.9(3) . . . . ?
C1 N1 C4 C3 -24.2(3) . . . . ?
Ru1 N1 C4 C3 -173.9(2) . . . . ?
Ru2 N1 C4 C3 58.9(3) . . . . ?
C2 C3 C4 N1 33.1(3) . . . . ?
C8 N2 C5 C1 -171.8(3) . . . . ?
Ru1 N2 C5 C1 -7.2(3) . . . . ?
C8 N2 C5 C6 5.5(4) . . . . ?
Ru1 N2 C5 C6 170.12(19) . . . . ?
N1 C1 C5 N2 -11.0(4) . . . . ?
C2 C1 C5 N2 -145.3(3) . . . . ?
Ru2 C1 C5 N2 61.2(3) . . . . ?
N1 C1 C5 C6 172.2(3) . . . . ?
C2 C1 C5 C6 37.9(4) . . . . ?
Ru2 C1 C5 C6 -115.7(3) . . . . ?
N2 C5 C6 C7 1.7(4) . . . . ?
C1 C5 C6 C7 178.6(3) . . . . ?
C5 C6 C7 C8 -7.7(4) . . . . ?
C5 N2 C8 C7 -10.4(4) . . . . ?
Ru1 N2 C8 C7 -171.5(3) . . . . ?
C6 C7 C8 N2 10.8(4) . . . . ?
C14 C10 C11 C12 -1.7(3) . . . . ?
C15 C10 C11 C12 163.3(2) . . . . ?
Ru1 C10 C11 C12 -62.15(19) . . . . ?
C14 C10 C11 Ru1 60.48(17) . . . . ?
C15 C10 C11 Ru1 -134.5(3) . . . . ?
C10 C11 C12 C13 -0.3(3) . . . . ?
Ru1 C11 C12 C13 -64.10(17) . . . . ?
C10 C11 C12 C19 -172.1(2) . . . . ?
Ru1 C11 C12 C19 124.1(2) . . . . ?
C10 C11 C12 Ru1 63.82(19) . . . . ?
C11 C12 C13 C14 2.1(3) . . . . ?
C19 C12 C13 C14 172.4(3) . . . . ?
Ru1 C12 C13 C14 -60.56(17) . . . . ?
C11 C12 C13 C23 -164.1(3) . . . . ?
C19 C12 C13 C23 6.2(5) . . . . ?
Ru1 C12 C13 C23 133.2(3) . . . . ?
C11 C12 C13 Ru1 62.68(17) . . . . ?
C19 C12 C13 Ru1 -127.0(3) . . . . ?
C11 C10 C14 C13 3.1(3) . . . . ?
C15 C10 C14 C13 -161.3(3) . . . . ?
Ru1 C10 C14 C13 62.85(18) . . . . ?
C11 C10 C14 Ru1 -59.78(18) . . . . ?
C15 C10 C14 Ru1 135.8(3) . . . . ?
C12 C13 C14 C10 -3.3(3) . . . . ?
C23 C13 C14 C10 165.5(2) . . . . ?
Ru1 C13 C14 C10 -63.29(18) . . . . ?
C12 C13 C14 Ru1 60.00(17) . . . . ?
C23 C13 C14 Ru1 -131.2(2) . . . . ?
C11 C10 C15 C18 159.1(3) . . . . ?
C14 C10 C15 C18 -39.4(4) . . . . ?
Ru1 C10 C15 C18 62.7(4) . . . . ?
C11 C10 C15 C16 36.2(4) . . . . ?
C14 C10 C15 C16 -162.3(3) . . . . ?
Ru1 C10 C15 C16 -60.2(4) . . . . ?
C11 C10 C15 C17 -83.1(3) . . . . ?
C14 C10 C15 C17 78.5(3) . . . . ?
Ru1 C10 C15 C17 -179.5(2) . . . . ?
C11 C12 C19 C22 -126.8(3) . . . . ?
C13 C12 C19 C22 64.2(4) . . . . ?
Ru1 C12 C19 C22 -38.4(3) . . . . ?
C11 C12 C19 C20 107.9(3) . . . . ?
C13 C12 C19 C20 -61.2(4) . . . . ?
Ru1 C12 C19 C20 -163.71(19) . . . . ?
C11 C12 C19 C21 -8.1(4) . . . . ?
C13 C12 C19 C21 -177.1(3) . . . . ?
Ru1 C12 C19 C21 80.3(3) . . . . ?
C14 C13 C23 C25 160.4(2) . . . . ?
C12 C13 C23 C25 -34.5(4) . . . . ?
Ru1 C13 C23 C25 71.2(3) . . . . ?
C14 C13 C23 C26 38.7(3) . . . . ?
C12 C13 C23 C26 -156.2(3) . . . . ?
Ru1 C13 C23 C26 -50.6(3) . . . . ?
C14 C13 C23 C24 -78.5(3) . . . . ?
C12 C13 C23 C24 86.5(3) . . . . ?
Ru1 C13 C23 C24 -167.8(2) . . . . ?
C31 C27 C28 C29 -1.8(3) . . . . ?
C32 C27 C28 C29 168.5(2) . . . . ?
Ru2 C27 C28 C29 -67.20(18) . . . . ?
C31 C27 C28 Ru2 65.44(17) . . . . ?
C32 C27 C28 Ru2 -124.3(3) . . . . ?
C27 C28 C29 C30 -1.4(3) . . . . ?
Ru2 C28 C29 C30 -64.69(18) . . . . ?
C27 C28 C29 C36 -171.8(2) . . . . ?
Ru2 C28 C29 C36 124.9(2) . . . . ?
C27 C28 C29 Ru2 63.32(18) . . . . ?
C28 C29 C30 C31 3.9(3) . . . . ?
C36 C29 C30 C31 172.2(3) . . . . ?
Ru2 C29 C30 C31 -54.79(17) . . . . ?
C28 C29 C30 C40 -166.1(3) . . . . ?
C36 C29 C30 C40 2.2(5) . . . . ?
Ru2 C29 C30 C40 135.2(3) . . . . ?
C28 C29 C30 Ru2 58.67(16) . . . . ?
C36 C29 C30 Ru2 -133.1(3) . . . . ?
C28 C27 C31 C30 4.4(3) . . . . ?
C32 C27 C31 C30 -165.5(3) . . . . ?
Ru2 C27 C31 C30 69.17(19) . . . . ?
C28 C27 C31 Ru2 -64.80(17) . . . . ?
C32 C27 C31 Ru2 125.3(3) . . . . ?
C29 C30 C31 C27 -5.2(3) . . . . ?
C40 C30 C31 C27 166.1(2) . . . . ?
Ru2 C30 C31 C27 -63.17(19) . . . . ?
C29 C30 C31 Ru2 57.92(17) . . . . ?
C40 C30 C31 Ru2 -130.8(2) . . . . ?
C28 C27 C32 C35 167.7(3) . . . . ?
C31 C27 C32 C35 -24.5(4) . . . . ?
Ru2 C27 C32 C35 73.3(4) . . . . ?
C28 C27 C32 C34 -72.0(4) . . . . ?
C31 C27 C32 C34 95.9(3) . . . . ?
Ru2 C27 C32 C34 -166.3(2) . . . . ?
C28 C27 C32 C33 45.7(4) . . . . ?
C31 C27 C32 C33 -146.4(3) . . . . ?
Ru2 C27 C32 C33 -48.6(4) . . . . ?
C30 C29 C36 C38 158.2(3) . . . . ?
C28 C29 C36 C38 -34.6(3) . . . . ?
Ru2 C29 C36 C38 47.1(3) . . . . ?
C30 C29 C36 C39 39.2(4) . . . . ?
C28 C29 C36 C39 -153.6(3) . . . . ?
Ru2 C29 C36 C39 -71.9(3) . . . . ?
C30 C29 C36 C37 -84.1(4) . . . . ?
C28 C29 C36 C37 83.1(3) . . . . ?
Ru2 C29 C36 C37 164.8(2) . . . . ?
C31 C30 C40 C43 -3.6(4) . . . . ?
C29 C30 C40 C43 165.1(3) . . . . ?
Ru2 C30 C40 C43 -89.0(3) . . . . ?
C31 C30 C40 C42 116.7(3) . . . . ?
C29 C30 C40 C42 -74.6(4) . . . . ?
Ru2 C30 C40 C42 31.3(4) . . . . ?
C31 C30 C40 C41 -119.0(3) . . . . ?
C29 C30 C40 C41 49.7(4) . . . . ?
Ru2 C30 C40 C41 155.6(2) . . . . ?
